data_7217773
loop_
_publ_author_name
'Miyoshi, Yasuhito'
'Yoshikawa, Hirofumi'
'Awaga, Kunio'

_publ_section_title
;
 Crystal-to-crystal transformation in solid-state electrochemical doping
 of Cl&#x2212;ions to the nanoporous neutral radical lithium
 phthalocyanine: revelation of electron--electron correlations in the 1D
 half-filled system
;
_journal_issue 39
_journal_name_full CrystEngComm
_journal_page_first 9266
_journal_paper_doi 10.1039/C4CE01222D
_journal_volume 16
_journal_year 2014
_chemical_formula_moiety 'C32 H16 Cl0.21 Li N8 '
_chemical_formula_sum 'C32 H16 Cl0.21 Li N8'
_chemical_formula_weight 526.92
_chemical_melting_point 400
_chemical_name_common 'lithium phthalocyanine chloride'
_chemical_name_systematic
; 
lithium phthalocyanine chloride
;
_space_group_IT_number 124
_symmetry_cell_setting tetragonal
_symmetry_Int_Tables_number 124
_symmetry_space_group_name_Hall '-P 4 2c'
_symmetry_space_group_name_H-M 'P 4/m c c'
_atom_sites_solution_hydrogens geom
_atom_sites_solution_primary direct
_atom_sites_solution_secondary difmap
_audit_creation_method SHELXL-97
_cell_angle_alpha 90.00
_cell_angle_beta 90.00
_cell_angle_gamma 90.00
_cell_formula_units_Z 2
_cell_length_a 13.864(6)
_cell_length_b 13.864(6)
_cell_length_c 6.414(3)
_cell_measurement_reflns_used 1831
_cell_measurement_temperature 173(2)
_cell_measurement_theta_max 27.2
_cell_measurement_theta_min 3.3
_cell_volume 1232.8(9)
_computing_molecular_graphics Ortep3
_computing_structure_refinement 'SHELXL-97 (Sheldrick, 1997)'
_computing_structure_solution 'SHELXS-97 (Sheldrick, 1990)'
_diffrn_ambient_temperature 173(2)
_diffrn_detector_area_resol_mean 7.31
_diffrn_measured_fraction_theta_full 0.994
_diffrn_measured_fraction_theta_max 0.994
_diffrn_measurement_device_type 'Rigaku Saturn'
_diffrn_measurement_method \w
_diffrn_radiation_monochromator graphite
_diffrn_radiation_source 'fine-focus sealed tube'
_diffrn_radiation_type MoK\a
_diffrn_radiation_wavelength 0.71070
_diffrn_reflns_av_R_equivalents 0.060
_diffrn_reflns_av_sigmaI/netI 0.0250
_diffrn_reflns_limit_h_max 17
_diffrn_reflns_limit_h_min -17
_diffrn_reflns_limit_k_max 17
_diffrn_reflns_limit_k_min -15
_diffrn_reflns_limit_l_max 8
_diffrn_reflns_limit_l_min -7
_diffrn_reflns_number 9014
_diffrn_reflns_theta_full 27.46
_diffrn_reflns_theta_max 27.46
_diffrn_reflns_theta_min 3.29
_exptl_absorpt_coefficient_mu 0.110
_exptl_absorpt_correction_T_max 0.9616
_exptl_absorpt_correction_T_min 0.9616
_exptl_absorpt_correction_type multi-scan
_exptl_absorpt_process_details 'Jacobson, R. (1998) Private communication'
_exptl_crystal_colour green
_exptl_crystal_density_diffrn 1.419
_exptl_crystal_density_meas 1.42
_exptl_crystal_density_method 'not measured'
_exptl_crystal_description prism
_exptl_crystal_F_000 541.14
_exptl_crystal_size_max 0.20
_exptl_crystal_size_mid 0.20
_exptl_crystal_size_min 0.20
_refine_diff_density_max 0.324
_refine_diff_density_min -0.269
_refine_diff_density_rms 0.061
_refine_ls_extinction_method none
_refine_ls_goodness_of_fit_ref 1.138
_refine_ls_hydrogen_treatment none
_refine_ls_matrix_type full
_refine_ls_number_parameters 66
_refine_ls_number_reflns 773
_refine_ls_number_restraints 0
_refine_ls_restrained_S_all 1.138
_refine_ls_R_factor_all 0.0866
_refine_ls_R_factor_gt 0.0740
_refine_ls_shift/su_max 0.000
_refine_ls_shift/su_mean 0.000
_refine_ls_structure_factor_coef Fsqd
_refine_ls_weighting_details 'calc w=1/[\s^2^(Fo^2^)+(0.1215P)^2^+0.4048P] where P=(Fo^2^+2Fc^2^)/3'
_refine_ls_weighting_scheme calc
_refine_ls_wR_factor_gt 0.1988
_refine_ls_wR_factor_ref 0.2126
_reflns_number_gt 651
_reflns_number_total 773
_reflns_threshold_expression >2sigma(I)
_cod_data_source_file c4ce01222d1.cif
_cod_data_source_block LiPcCl021
_cod_depositor_comments
;
The following automatic conversions were performed:

'_chemical_melting_point' value '400K' was changed to '400' - the
value should be numeric and without a unit designator.

Automatic conversion script
Id: cif_fix_values 2281 2013-09-26 08:29:07Z andrius 

 Adding full bibliography for 7217770--7217776.cif.
;
_cod_database_code 7217773

loop_
_symmetry_equiv_pos_as_xyz
'x, y, z'
'-y, x, z'
'-x, -y, z'
'y, -x, z'
'-x, y, z+1/2'
'y, x, z+1/2'
'x, -y, z+1/2'
'-y, -x, z+1/2'
'-x, -y, -z'
'y, -x, -z'
'x, y, -z'
'-y, x, -z'
'x, -y, -z-1/2'
'-y, -x, -z-1/2'
'-x, y, -z-1/2'
'y, x, -z-1/2'

loop_
_atom_site_label
_atom_site_type_symbol
_atom_site_fract_x
_atom_site_fract_y
_atom_site_fract_z
_atom_site_U_iso_or_equiv
_atom_site_adp_type
_atom_site_occupancy
_atom_site_symmetry_multiplicity
_atom_site_calc_flag
_atom_site_refinement_flags
Cl1 Cl 1.0000 1.0000 0.7500 0.30(2) Uani 0.21 8 d SP
N1 N 0.56047(15) 0.62691(17) 0.5000 0.0320(7) Uani 1 2 d S
N2 N 0.41905(18) 0.72952(17) 0.5000 0.0335(7) Uani 1 2 d S
C1 C 0.5142(2) 0.71309(19) 0.5000 0.0324(7) Uani 1 2 d S
C2 C 0.6576(2) 0.6449(2) 0.5000 0.0318(7) Uani 1 2 d S
C3 C 0.6751(2) 0.74947(19) 0.5000 0.0342(7) Uani 1 2 d S
C4 C 0.5847(2) 0.7928(2) 0.5000 0.0347(8) Uani 1 2 d S
C5 C 0.5738(2) 0.8917(2) 0.5000 0.0425(9) Uani 1 2 d S
H1 H 0.5118 0.9208 0.5000 0.051 Uiso 1 2 calc SR
C6 C 0.6576(3) 0.9470(2) 0.5000 0.0512(10) Uani 1 2 d S
H2 H 0.6525 1.0154 0.5000 0.061 Uiso 1 2 calc SR
C7 C 0.7479(3) 0.9050(3) 0.5000 0.0500(10) Uani 1 2 d S
H3 H 0.8036 0.9448 0.5000 0.060 Uiso 1 2 calc SR
C8 C 0.7586(2) 0.8052(2) 0.5000 0.0435(9) Uani 1 2 d S
H4 H 0.8207 0.7762 0.5000 0.052 Uiso 1 2 calc SR
Li1 Li 0.5000 0.5000 0.5000 0.043(2) Uani 1 8 d S

loop_
_atom_site_aniso_label
_atom_site_aniso_U_11
_atom_site_aniso_U_22
_atom_site_aniso_U_33
_atom_site_aniso_U_23
_atom_site_aniso_U_13
_atom_site_aniso_U_12
Cl1 0.092(7) 0.092(7) 0.71(7) 0.000 0.000 0.000
N1 0.0253(12) 0.0288(13) 0.0418(14) 0.000 0.000 -0.0001(9)
N2 0.0304(13) 0.0277(12) 0.0425(14) 0.000 0.000 0.0001(9)
C1 0.0310(16) 0.0255(14) 0.0408(15) 0.000 0.000 -0.0004(11)
C2 0.0301(14) 0.0289(15) 0.0363(15) 0.000 0.000 -0.0018(10)
C3 0.0360(16) 0.0278(15) 0.0389(15) 0.000 0.000 -0.0062(11)
C4 0.0366(16) 0.0262(15) 0.0412(16) 0.000 0.000 -0.0026(11)
C5 0.0441(18) 0.0265(15) 0.057(2) 0.000 0.000 -0.0048(12)
C6 0.055(2) 0.0275(16) 0.071(2) 0.000 0.000 -0.0091(14)
C7 0.048(2) 0.0378(19) 0.065(2) 0.000 0.000 -0.0180(14)
C8 0.0378(18) 0.0412(19) 0.0513(19) 0.000 0.000 -0.0101(12)
Li1 0.030(3) 0.030(3) 0.067(7) 0.000 0.000 0.000

loop_
_atom_type_symbol
_atom_type_description
_atom_type_scat_dispersion_real
_atom_type_scat_dispersion_imag
_atom_type_scat_source
C C 0.0033 0.0016 'International Tables Vol C Tables 4.2.6.8 and 6.1.1.4'
H H 0.0000 0.0000 'International Tables Vol C Tables 4.2.6.8 and 6.1.1.4'
Li Li -0.0003 0.0001 'International Tables Vol C Tables 4.2.6.8 and 6.1.1.4'
N N 0.0061 0.0033 'International Tables Vol C Tables 4.2.6.8 and 6.1.1.4'
Cl Cl 0.1484 0.1585 'International Tables Vol C Tables 4.2.6.8 and 6.1.1.4'

loop_
_geom_angle_atom_site_label_1
_geom_angle_atom_site_label_2
_geom_angle_atom_site_label_3
_geom_angle
_geom_angle_site_symmetry_1
_geom_angle_site_symmetry_3
C1 N1 C2 107.7(2) . .
C1 N1 Li1 126.31(19) . .
C2 N1 Li1 125.96(19) . .
C2 N2 C1 121.8(2) 2_655 .
N2 C1 N1 128.0(3) . .
N2 C1 C4 121.7(2) . .
N1 C1 C4 110.3(2) . .
N2 C2 N1 127.9(3) 10_566 .
N2 C2 C3 122.2(2) 10_566 .
N1 C2 C3 110.0(3) . .
C4 C3 C8 120.7(3) . .
C4 C3 C2 106.1(2) . .
C8 C3 C2 133.2(3) . .
C5 C4 C3 121.9(3) . .
C5 C4 C1 132.2(3) . .
C3 C4 C1 105.9(2) . .
C4 C5 C6 117.2(3) . .
C4 C5 H1 121.4 . .
C6 C5 H1 121.4 . .
C7 C6 C5 121.5(3) . .
C7 C6 H2 119.2 . .
C5 C6 H2 119.2 . .
C6 C7 C8 121.1(3) . .
C6 C7 H3 119.4 . .
C8 C7 H3 119.4 . .
C7 C8 C3 117.6(3) . .
C7 C8 H4 121.2 . .
C3 C8 H4 121.2 . .
N1 Li1 N1 180.0 9_666 .
N1 Li1 N1 90.0 9_666 10_566
N1 Li1 N1 90.0 . 10_566
N1 Li1 N1 90.0 9_666 2_655
N1 Li1 N1 90.0 . 2_655
N1 Li1 N1 180.0 10_566 2_655
N1 Li1 Li1 90.0 9_666 5_655
N1 Li1 Li1 90.0 . 5_655
N1 Li1 Li1 90.0 10_566 5_655
N1 Li1 Li1 90.0 2_655 5_655
N1 Li1 Li1 90.0 9_666 5_654
N1 Li1 Li1 90.0 . 5_654
N1 Li1 Li1 90.0 10_566 5_654
N1 Li1 Li1 90.0 2_655 5_654
Li1 Li1 Li1 180.0 5_655 5_654

loop_
_geom_bond_atom_site_label_1
_geom_bond_atom_site_label_2
_geom_bond_distance
_geom_bond_site_symmetry_2
N1 C1 1.356(4) .
N1 C2 1.370(3) .
N1 Li1 1.949(2) .
N2 C2 1.334(4) 2_655
N2 C1 1.339(4) .
C1 C4 1.475(4) .
C2 N2 1.334(4) 10_566
C2 C3 1.470(4) .
C3 C4 1.389(4) .
C3 C8 1.392(4) .
C4 C5 1.379(4) .
C5 C6 1.392(5) .
C5 H1 0.9500 .
C6 C7 1.381(5) .
C6 H2 0.9500 .
C7 C8 1.391(5) .
C7 H3 0.9500 .
C8 H4 0.9500 .
Li1 N1 1.949(2) 9_666
Li1 N1 1.949(2) 10_566
Li1 N1 1.949(2) 2_655
Li1 Li1 3.2070(15) 5_655
Li1 Li1 3.2070(15) 5_654

loop_
_geom_torsion_atom_site_label_1
_geom_torsion_atom_site_label_2
_geom_torsion_atom_site_label_3
_geom_torsion_atom_site_label_4
_geom_torsion
_geom_torsion_site_symmetry_1
_geom_torsion_site_symmetry_4
C2 N2 C1 N1 0.0 2_655 .
C2 N2 C1 C4 180.0 2_655 .
C2 N1 C1 N2 180.0 . .
Li1 N1 C1 N2 0.0 . .
C2 N1 C1 C4 0.0 . .
Li1 N1 C1 C4 180.0 . .
C1 N1 C2 N2 180.0 . 10_566
Li1 N1 C2 N2 0.0 . 10_566
C1 N1 C2 C3 0.0 . .
Li1 N1 C2 C3 180.0 . .
N2 C2 C3 C4 180.0 10_566 .
N1 C2 C3 C4 0.0 . .
N2 C2 C3 C8 0.0 10_566 .
N1 C2 C3 C8 180.0 . .
C8 C3 C4 C5 0.0 . .
C2 C3 C4 C5 180.0 . .
C8 C3 C4 C1 180.0 . .
C2 C3 C4 C1 0.0 . .
N2 C1 C4 C5 0.0 . .
N1 C1 C4 C5 180.0 . .
N2 C1 C4 C3 180.0 . .
N1 C1 C4 C3 0.0 . .
C3 C4 C5 C6 0.0 . .
C1 C4 C5 C6 180.0 . .
C4 C5 C6 C7 0.0 . .
C5 C6 C7 C8 0.0 . .
C6 C7 C8 C3 0.0 . .
C4 C3 C8 C7 0.0 . .
C2 C3 C8 C7 180.0 . .
C1 N1 Li1 N1 0.0 . 9_666
C2 N1 Li1 N1 0(100) . 9_666
C1 N1 Li1 N1 180.0 . 10_566
C2 N1 Li1 N1 0.0 . 10_566
C1 N1 Li1 N1 0.0 . 2_655
C2 N1 Li1 N1 180.0 . 2_655
C1 N1 Li1 Li1 -90.0 . 5_655
C2 N1 Li1 Li1 90.0 . 5_655
C1 N1 Li1 Li1 90.0 . 5_654
C2 N1 Li1 Li1 -90.0 . 5_654
